data_7127171
loop_
_publ_author_name
'Prodius, Denis'
'Klocke, Matthew'
'Smetana, Volodymyr'
'Alammar, Tarek'
'Perez Garcia, Marilu'
'Windus, Theresa L.'
'Nlebedim, Ikenna C.'
'Mudring, Anja-Verena'

_publ_section_title
;
 Rationally designed rare earth separation by selective oxalate
 solubilization.
;
_journal_issue 77
_journal_name_full 'Chemical communications (Cambridge, England)'
_journal_page_first 11386
_journal_page_last 11389
_journal_paper_doi 10.1039/d0cc02270e
_journal_volume 56
_journal_year 2020
_chemical_formula_sum 'C27 H48 N4 O19 Tm'
_chemical_formula_weight 901.62
_space_group_IT_number 2
_space_group_name_Hall '-P 1'
_space_group_name_H-M_alt 'P -1'
_symmetry_cell_setting triclinic
_symmetry_space_group_name_H-M 'P -1'
_audit_creation_method SHELXL-97
_audit_update_record
;
2019-02-19 deposited with the CCDC.	2020-08-18 downloaded from the CCDC.
;
_cell_angle_alpha 63.692(6)
_cell_angle_beta 79.555(10)
_cell_angle_gamma 74.701(7)
_cell_formula_units_Z 2
_cell_length_a 11.897(7)
_cell_length_b 12.988(8)
_cell_length_c 14.598(11)
_cell_measurement_reflns_used 44446
_cell_measurement_temperature 293(2)
_cell_measurement_theta_max 32.45
_cell_measurement_theta_min 1.78
_cell_volume 1945(2)
_computing_structure_refinement 'SHELXL-2014/7 (Sheldrick, 2014)'
_diffrn_ambient_temperature 293(2)
_diffrn_measured_fraction_theta_full 0.999
_diffrn_measured_fraction_theta_max 0.750
_diffrn_measurement_device_type 'Bruker CCD'
_diffrn_radiation_monochromator graphite
_diffrn_radiation_source 'fine-focus sealed tube'
_diffrn_radiation_type MoK\a
_diffrn_radiation_wavelength 0.71073
_diffrn_reflns_av_R_equivalents 0.0355
_diffrn_reflns_av_unetI/netI 0.0339
_diffrn_reflns_Laue_measured_fraction_full 0.999
_diffrn_reflns_Laue_measured_fraction_max 0.750
_diffrn_reflns_limit_h_max 16
_diffrn_reflns_limit_h_min -16
_diffrn_reflns_limit_k_max 17
_diffrn_reflns_limit_k_min -17
_diffrn_reflns_limit_l_max 20
_diffrn_reflns_limit_l_min -20
_diffrn_reflns_number 44446
_diffrn_reflns_point_group_measured_fraction_full 0.999
_diffrn_reflns_point_group_measured_fraction_max 0.750
_diffrn_reflns_theta_full 25.242
_diffrn_reflns_theta_max 32.448
_diffrn_reflns_theta_min 1.780
_exptl_absorpt_coefficient_mu 2.359
_exptl_absorpt_correction_T_max 0.29
_exptl_absorpt_correction_T_min 0.23
_exptl_absorpt_correction_type empirical
_exptl_absorpt_process_details 'Blessing, 1995'
_exptl_crystal_density_diffrn 1.540
_exptl_crystal_density_method 'not measured'
_exptl_crystal_description 'irregular fragment'
_exptl_crystal_F_000 918
_exptl_crystal_size_max 0.1
_exptl_crystal_size_mid 0.1
_exptl_crystal_size_min 0.1
_refine_diff_density_max 1.094
_refine_diff_density_min -0.745
_refine_diff_density_rms 0.111
_refine_ls_extinction_method none
_refine_ls_goodness_of_fit_ref 0.895
_refine_ls_hydrogen_treatment undef
_refine_ls_matrix_type full
_refine_ls_number_parameters 460
_refine_ls_number_reflns 10502
_refine_ls_number_restraints 0
_refine_ls_restrained_S_all 0.895
_refine_ls_R_factor_all 0.0511
_refine_ls_R_factor_gt 0.0386
_refine_ls_shift/su_max 0.004
_refine_ls_shift/su_mean 0.000
_refine_ls_structure_factor_coef Fsqd
_refine_ls_weighting_details 'w=1/[\s^2^(Fo^2^)+(0.1000P)^2^] where P=(Fo^2^+2Fc^2^)/3'
_refine_ls_weighting_scheme calc
_refine_ls_wR_factor_gt 0.1102
_refine_ls_wR_factor_ref 0.1229
_reflns_Friedel_coverage 0.000
_reflns_number_gt 8706
_reflns_number_total 10502
_reflns_threshold_expression 'I > 2\s(I)'
_cod_data_source_file d0cc02270e2.cif
_cod_data_source_block 23
_cod_depositor_comments 'Adding full bibliography for 7127165--7127177.cif.'
_cod_original_sg_symbol_H-M P-1
_cod_database_code 7127171

loop_
_symmetry_equiv_pos_as_xyz
'x, y, z'
'-x, -y, -z'

loop_
_atom_site_label
_atom_site_type_symbol
_atom_site_fract_x
_atom_site_fract_y
_atom_site_fract_z
_atom_site_U_iso_or_equiv
_atom_site_adp_type
_atom_site_occupancy
_atom_site_site_symmetry_order
_atom_site_calc_flag
_atom_site_refinement_flags_posn
_atom_site_refinement_flags_adp
_atom_site_refinement_flags_occupancy
_atom_site_disorder_assembly
_atom_site_disorder_group
Tm1 Tm 0.69528(2) 0.41435(2) 0.16639(2) 0.03863(7) Uani 1 1 d . . . . .
O1 O 0.6249(3) 0.3807(3) 0.0362(2) 0.0516(7) Uani 1 1 d . . . . .
O2 O 0.5106(2) 0.5463(3) 0.0936(2) 0.0472(6) Uani 1 1 d . . . . .
O3 O 0.7569(3) 0.5459(3) 0.0164(2) 0.0567(7) Uani 1 1 d . . . . .
O4 O 0.7080(3) 0.5844(3) 0.1761(2) 0.0524(7) Uani 1 1 d . . . . .
O5 O 0.5981(3) 0.4054(3) 0.3093(2) 0.0578(8) Uani 1 1 d . . . . .
O6 O 0.8512(3) 0.3391(3) 0.2875(2) 0.0611(8) Uani 1 1 d . . . . .
O7 O 0.8489(3) 0.2817(3) 0.1365(2) 0.0575(7) Uani 1 1 d . . . . .
O8 O 0.6430(3) 0.2371(3) 0.2497(3) 0.0640(8) Uani 1 1 d . . . . .
O9 O 1.0217(4) 0.2028(4) 0.3540(3) 0.0816(12) Uani 1 1 d . . . . .
C1 C 0.4669(3) 0.5479(3) 0.0167(3) 0.0386(7) Uani 1 1 d . . . . .
O10 O 1.0168(3) 0.1405(3) 0.1991(3) 0.0706(9) Uani 1 1 d . . . . .
O11 O 0.7312(4) 0.7680(3) 0.0947(3) 0.0832(12) Uani 1 1 d . . . . .
C2 C 0.9376(4) 0.2569(4) 0.2898(4) 0.0525(10) Uani 1 1 d . . . . .
O12 O 0.5624(4) 0.1215(4) 0.3848(4) 0.0930(14) Uani 1 1 d . . . . .
C3 C 0.9351(3) 0.2231(4) 0.2002(3) 0.0497(9) Uani 1 1 d . . . . .
C4 C 0.7291(4) 0.6735(4) 0.0979(4) 0.0532(10) Uani 1 1 d . . . . .
O13 O 0.3735(4) 0.1298(4) 0.5445(3) 0.0889(12) Uani 1 1 d . . . . .
O14 O 1.0985(5) 0.1145(4) 0.0268(4) 0.0993(15) Uani 1 1 d . . . . .
C5 C 0.7545(5) 0.6510(5) 0.0027(4) 0.0628(12) Uani 1 1 d . . . . .
O15 O 0.5216(5) 0.2938(5) 0.4502(3) 0.1001(15) Uani 1 1 d . . . . .
N1 N 0.7008(4) 0.0835(5) 0.1553(4) 0.0813(15) Uani 1 1 d . . . . .
C6 C 0.5685(4) 0.3117(5) 0.3686(3) 0.0599(11) Uani 1 1 d . . . . .
N2 N 0.8467(5) 0.4903(5) -0.1383(4) 0.0791(13) Uani 1 1 d . . . . .
O16 O 0.7705(7) 0.7306(5) -0.0773(4) 0.128(2) Uani 1 1 d . . . . .
N3 N 0.6637(6) 0.5948(5) 0.3584(4) 0.0881(16) Uani 1 1 d . . . . .
C7 C 0.5911(4) 0.2129(4) 0.3337(4) 0.0589(11) Uani 1 1 d . . . . .
O17 O 0.9530(6) 0.1151(5) -0.1207(5) 0.1229(19) Uani 1 1 d . . . . .
O18 O 1.1164(5) 0.2304(6) 0.5107(5) 0.125(2) Uani 1 1 d . . . . .
N4 N 1.2105(12) 0.0102(9) 0.3415(8) 0.179(6) Uani 1 1 d . . . . .
C8 C 0.7339(8) 0.1111(7) 0.0510(6) 0.105(3) Uani 1 1 d . . . . .
C9 C 1.1818(11) -0.0502(11) 0.4282(18) 0.201(9) Uani 1 1 d . . . . .
C10 C 0.7463(12) 0.6660(9) 0.3496(7) 0.135(4) Uani 1 1 d . . . . .
C11 C 0.8165(9) 0.3903(8) -0.1448(7) 0.123(3) Uani 1 1 d . . . . .
C12 C 0.7921(8) -0.0121(7) 0.2352(6) 0.112(2) Uani 1 1 d . . . . .
C13 C 0.6785(13) 0.4968(9) 0.4607(7) 0.142(4) Uani 1 1 d . . . . .
C14 C 0.8107(16) 0.5964(8) -0.2354(7) 0.187(7) Uani 1 1 d . . . . .
C15 C 0.6259(12) 0.1374(9) -0.0124(7) 0.137(4) Uani 1 1 d . . . . .
C16 C 0.5875(7) 0.0543(11) 0.1652(7) 0.134(4) Uani 1 1 d . . . . .
C17 C 0.5401(8) 0.6684(12) 0.3364(9) 0.168(5) Uani 1 1 d . . . . .
C18 C 0.9756(7) 0.4606(14) -0.1105(9) 0.180(6) Uani 1 1 d . . . . .
C19 C 1.2229(15) -0.1261(18) 0.3158(14) 0.198(7) Uani 1 1 d . . . . .
C20 C 1.2859(17) -0.0424(12) 0.2659(11) 0.183(7) Uani 1 1 d . . . . .
C21 C 1.1319(15) -0.1257(17) 0.424(2) 0.37(2) Uani 1 1 d . . . . .
C22 C 0.7348(11) 0.4482(14) -0.2397(10) 0.165(5) Uani 1 1 d . . . . .
C23 C 1.3079(10) 0.0594(13) 0.3450(11) 0.213(9) Uani 1 1 d . . . . .
C24 C 0.813(2) 0.4575(18) 0.4734(13) 0.220(10) Uani 1 1 d . . . . .
C25 C 0.8621(13) 0.545(3) 0.4116(18) 0.247(11) Uani 1 1 d . . . . .
C26 C 0.7291(14) 0.570(2) -0.2806(14) 0.289(13) Uani 1 1 d . . . . .
C27 C 0.5340(10) 0.0877(13) 0.0725(9) 0.179(6) Uani 1 1 d . . . . .
O19 O 0.9714(14) 0.2717(11) -0.3231(11) 0.330(8) Uani 1 1 d . . . . .

loop_
_atom_site_aniso_label
_atom_site_aniso_U_11
_atom_site_aniso_U_22
_atom_site_aniso_U_33
_atom_site_aniso_U_23
_atom_site_aniso_U_13
_atom_site_aniso_U_12
Tm1 0.03734(10) 0.04321(11) 0.03796(10) -0.02011(8) -0.00367(6) -0.00619(7)
O1 0.0450(15) 0.0586(18) 0.0606(18) -0.0394(15) -0.0126(13) 0.0066(13)
O2 0.0411(13) 0.0599(17) 0.0506(15) -0.0370(14) -0.0035(11) -0.0009(12)
O3 0.0675(19) 0.0586(18) 0.0487(16) -0.0271(14) 0.0155(13) -0.0254(15)
O4 0.0637(17) 0.0529(17) 0.0494(15) -0.0280(13) 0.0085(13) -0.0230(14)
O5 0.070(2) 0.0561(18) 0.0457(15) -0.0248(14) 0.0150(14) -0.0175(15)
O6 0.0571(18) 0.075(2) 0.0581(18) -0.0392(17) -0.0154(14) 0.0031(15)
O7 0.0464(15) 0.077(2) 0.0515(16) -0.0365(15) -0.0099(12) 0.0053(14)
O8 0.073(2) 0.0560(19) 0.065(2) -0.0293(16) 0.0155(16) -0.0237(16)
O9 0.077(3) 0.096(3) 0.076(2) -0.046(2) -0.039(2) 0.015(2)
C1 0.0335(16) 0.0442(19) 0.0409(18) -0.0222(16) 0.0009(13) -0.0069(14)
O10 0.0520(18) 0.079(2) 0.077(2) -0.042(2) -0.0071(16) 0.0109(16)
O11 0.120(3) 0.057(2) 0.081(3) -0.0360(19) 0.023(2) -0.039(2)
C2 0.046(2) 0.056(2) 0.055(2) -0.022(2) -0.0131(17) -0.0053(18)
O12 0.106(3) 0.078(3) 0.084(3) -0.018(2) 0.020(2) -0.049(3)
C3 0.043(2) 0.053(2) 0.050(2) -0.0203(18) -0.0035(16) -0.0081(17)
C4 0.050(2) 0.054(2) 0.061(3) -0.029(2) 0.0005(18) -0.0145(19)
O13 0.077(3) 0.091(3) 0.095(3) -0.043(2) 0.028(2) -0.027(2)
O14 0.135(4) 0.099(3) 0.093(3) -0.061(3) 0.035(3) -0.062(3)
C5 0.074(3) 0.064(3) 0.054(3) -0.027(2) 0.012(2) -0.027(2)
O15 0.119(4) 0.114(4) 0.057(2) -0.032(2) 0.042(2) -0.045(3)
N1 0.076(3) 0.096(4) 0.094(3) -0.060(3) 0.029(3) -0.041(3)
C6 0.059(3) 0.070(3) 0.045(2) -0.021(2) 0.0041(18) -0.015(2)
N2 0.091(3) 0.088(3) 0.061(3) -0.037(2) 0.018(2) -0.028(3)
O16 0.223(7) 0.085(3) 0.071(3) -0.027(3) 0.053(4) -0.078(4)
N3 0.136(5) 0.083(3) 0.063(3) -0.044(3) 0.011(3) -0.037(3)
C7 0.054(2) 0.057(3) 0.055(2) -0.012(2) -0.0014(19) -0.017(2)
O17 0.136(5) 0.119(4) 0.112(4) -0.051(3) 0.021(3) -0.037(4)
O18 0.102(4) 0.191(6) 0.132(4) -0.119(5) -0.003(3) -0.018(4)
N4 0.248(13) 0.135(7) 0.151(7) -0.099(6) -0.135(8) 0.115(8)
C8 0.124(6) 0.102(5) 0.079(4) -0.042(4) 0.043(4) -0.038(5)
C9 0.107(8) 0.096(8) 0.36(3) -0.062(12) -0.014(12) -0.022(7)
C10 0.222(12) 0.130(7) 0.100(6) -0.061(6) 0.021(7) -0.112(8)
C11 0.170(8) 0.108(6) 0.106(6) -0.065(5) 0.058(6) -0.061(6)
C12 0.117(6) 0.103(6) 0.103(6) -0.031(5) 0.004(4) -0.033(5)
C13 0.249(13) 0.117(7) 0.084(5) -0.041(5) 0.014(7) -0.095(8)
C14 0.38(2) 0.069(5) 0.074(5) -0.020(4) 0.008(8) -0.028(8)
C15 0.206(12) 0.113(7) 0.081(5) -0.041(5) -0.007(6) -0.016(7)
C16 0.098(5) 0.241(11) 0.107(6) -0.089(7) 0.034(4) -0.104(7)
C17 0.103(6) 0.264(13) 0.163(9) -0.160(10) -0.001(6) 0.042(7)
C18 0.068(5) 0.332(18) 0.182(10) -0.160(12) 0.034(6) -0.041(8)
C19 0.180(15) 0.226(19) 0.170(15) -0.089(14) -0.016(11) 0.004(13)
C20 0.244(18) 0.141(10) 0.154(12) -0.099(10) -0.066(11) 0.080(10)
C21 0.150(14) 0.173(16) 0.52(4) 0.09(2) 0.01(2) -0.052(13)
C22 0.161(10) 0.246(15) 0.146(10) -0.105(10) 0.039(8) -0.125(11)
C23 0.160(12) 0.233(15) 0.28(2) -0.134(15) -0.157(15) 0.045(11)
C24 0.23(2) 0.216(18) 0.144(12) -0.070(11) -0.005(12) 0.057(15)
C25 0.105(9) 0.46(4) 0.27(2) -0.25(2) -0.039(12) -0.011(15)
C26 0.187(15) 0.36(3) 0.208(17) 0.055(17) -0.124(13) -0.121(17)
C27 0.129(8) 0.289(17) 0.115(8) -0.077(10) 0.003(7) -0.059(10)
O19 0.37(2) 0.241(14) 0.260(14) -0.058(11) 0.062(13) -0.011(13)

loop_
_atom_type_symbol
_atom_type_description
_atom_type_scat_dispersion_real
_atom_type_scat_dispersion_imag
_atom_type_scat_source
C C 0.0033 0.0016 'International Tables Vol C Tables 4.2.6.8 and 6.1.1.4'
H H 0.0000 0.0000 'International Tables Vol C Tables 4.2.6.8 and 6.1.1.4'
N N 0.0061 0.0033 'International Tables Vol C Tables 4.2.6.8 and 6.1.1.4'
O O 0.0106 0.0060 'International Tables Vol C Tables 4.2.6.8 and 6.1.1.4'
Tm Tm -0.3139 5.2483 'International Tables Vol C Tables 4.2.6.8 and 6.1.1.4'

loop_
_geom_angle_atom_site_label_1
_geom_angle_atom_site_label_2
_geom_angle_atom_site_label_3
_geom_angle
_geom_angle_site_symmetry_1
_geom_angle_site_symmetry_3
_geom_angle_publ_flag
O5 Tm1 O3 140.31(12) . . ?
O5 Tm1 O8 71.45(12) . . ?
O3 Tm1 O8 145.92(12) . . ?
O5 Tm1 O7 129.48(12) . . ?
O3 Tm1 O7 85.50(12) . . ?
O8 Tm1 O7 73.90(13) . . ?
O5 Tm1 O4 75.61(11) . . ?
O3 Tm1 O4 67.45(11) . . ?
O8 Tm1 O4 146.49(12) . . ?
O7 Tm1 O4 125.74(12) . . ?
O5 Tm1 O1 124.57(13) . . ?
O3 Tm1 O1 75.20(13) . . ?
O8 Tm1 O1 74.07(13) . . ?
O7 Tm1 O1 77.68(10) . . ?
O4 Tm1 O1 132.31(11) . . ?
O5 Tm1 O2 82.51(12) . . ?
O3 Tm1 O2 77.00(11) . . ?
O8 Tm1 O2 102.04(12) . . ?
O7 Tm1 O2 140.67(10) . . ?
O4 Tm1 O2 79.26(11) . . ?
O1 Tm1 O2 63.96(9) . . ?
O5 Tm1 O6 76.79(13) . . ?
O3 Tm1 O6 108.23(13) . . ?
O8 Tm1 O6 88.38(13) . . ?
O7 Tm1 O6 66.55(11) . . ?
O4 Tm1 O6 78.25(11) . . ?
O1 Tm1 O6 143.40(11) . . ?
O2 Tm1 O6 152.53(10) . . ?
O5 Tm1 C6 21.78(14) . . ?
O3 Tm1 C6 161.31(13) . . ?
O8 Tm1 C6 49.75(14) . . ?
O7 Tm1 C6 112.72(14) . . ?
O4 Tm1 C6 97.03(13) . . ?
O1 Tm1 C6 111.65(14) . . ?
O2 Tm1 C6 90.26(12) . . ?
O6 Tm1 C6 77.10(14) . . ?
C1 O1 Tm1 122.5(2) 2_665 . ?
C1 O2 Tm1 123.9(2) . . ?
C5 O3 Tm1 121.7(3) . . ?
C4 O4 Tm1 122.1(3) . . ?
C6 O5 Tm1 117.8(3) . . ?
C2 O6 Tm1 122.9(3) . . ?
C3 O7 Tm1 121.7(3) . . ?
C7 O8 Tm1 118.8(3) . . ?
O2 C1 O1 131.0(3) . 2_665 ?
O2 C1 C1 113.5(4) . 2_665 ?
O1 C1 C1 115.6(4) 2_665 2_665 ?
O6 C2 O9 129.4(4) . . ?
O6 C2 C3 109.3(4) . . ?
O9 C2 C3 121.3(4) . . ?
O10 C3 O7 128.3(4) . . ?
O10 C3 C2 112.8(4) . . ?
O7 C3 C2 118.9(4) . . ?
O11 C4 O4 126.8(4) . . ?
O11 C4 C5 121.3(4) . . ?
O4 C4 C5 111.9(4) . . ?
O16 C5 O3 126.1(5) . . ?
O16 C5 C4 118.2(5) . . ?
O3 C5 C4 115.7(4) . . ?
C8 N1 C16 101.0(6) . . ?
C8 N1 C12 116.9(6) . . ?
C16 N1 C12 116.1(6) . . ?
O15 C6 O5 124.3(5) . . ?
O15 C6 C7 116.7(5) . . ?
O5 C6 C7 119.0(4) . . ?
O15 C6 Tm1 164.3(5) . . ?
O5 C6 Tm1 40.4(2) . . ?
C7 C6 Tm1 78.8(2) . . ?
C11 N2 C14 106.4(7) . . ?
C11 N2 C18 111.5(8) . . ?
C14 N2 C18 117.8(10) . . ?
C10 N3 C13 104.3(7) . . ?
C10 N3 C17 111.9(9) . . ?
C13 N3 C17 116.6(8) . . ?
O12 C7 O8 124.1(6) . . ?
O12 C7 C6 123.2(5) . . ?
O8 C7 C6 112.6(4) . . ?
C9 N4 C23 107.2(12) . . ?
C9 N4 C20 122.5(13) . . ?
C23 N4 C20 91.6(14) . . ?
C9 N4 C19 85.3(13) . . ?
C23 N4 C19 126.9(10) . . ?
C20 N4 C19 43.6(8) . . ?
N1 C8 C15 112.3(7) . . ?
N4 C9 C21 106(3) . . ?
N3 C10 C25 96.5(9) . . ?
N2 C11 C22 105.5(8) . . ?
N3 C13 C24 106.3(9) . . ?
C26 C14 N2 107.9(10) . . ?
C27 C15 C8 102.0(7) . . ?
C27 C16 N1 117.7(7) . . ?
C20 C19 C21 119(2) . . ?
C20 C19 N4 53.9(12) . . ?
C21 C19 N4 65.9(11) . . ?
C19 C20 N4 82.5(15) . . ?
C9 C21 C19 90.7(13) . . ?
C26 C22 C11 105.7(10) . . ?
C25 C24 C13 108.6(16) . . ?
C24 C25 C10 106.5(14) . . ?
C22 C26 C14 111.3(11) . . ?
C16 C27 C15 103.9(9) . . ?

loop_
_geom_bond_atom_site_label_1
_geom_bond_atom_site_label_2
_geom_bond_distance
_geom_bond_site_symmetry_2
_geom_bond_publ_flag
Tm1 O5 2.164(3) . ?
Tm1 O3 2.240(3) . ?
Tm1 O8 2.273(3) . ?
Tm1 O7 2.283(3) . ?
Tm1 O4 2.321(3) . ?
Tm1 O1 2.452(3) . ?
Tm1 O2 2.478(3) . ?
Tm1 O6 2.494(3) . ?
Tm1 C6 2.953(5) . ?
O1 C1 1.336(5) 2_665 ?
O2 C1 1.309(5) . ?
O3 C5 1.281(6) . ?
O4 C4 1.258(5) . ?
O5 C6 1.239(6) . ?
O6 C2 1.264(6) . ?
O7 C3 1.343(5) . ?
O8 C7 1.212(6) . ?
O9 C2 1.327(5) . ?
C1 O1 1.336(5) 2_665 ?
C1 C1 1.513(7) 2_665 ?
O10 C3 1.247(5) . ?
O11 C4 1.215(5) . ?
C2 C3 1.560(6) . ?
O12 C7 1.191(6) . ?
C4 C5 1.507(7) . ?
C5 O16 1.192(6) . ?
O15 C6 1.170(6) . ?
N1 C8 1.405(9) . ?
N1 C16 1.460(8) . ?
N1 C12 1.595(11) . ?
C6 C7 1.524(8) . ?
N2 C11 1.480(9) . ?
N2 C14 1.506(11) . ?
N2 C18 1.563(11) . ?
N3 C10 1.472(10) . ?
N3 C13 1.474(10) . ?
N3 C17 1.529(11) . ?
N4 C9 1.20(2) . ?
N4 C23 1.482(18) . ?
N4 C20 1.574(16) . ?
N4 C19 1.93(2) . ?
C8 C15 1.595(15) . ?
C9 C21 1.30(3) . ?
C10 C25 1.80(2) . ?
C11 C22 1.615(16) . ?
C13 C24 1.56(2) . ?
C14 C26 1.45(2) . ?
C15 C27 1.523(14) . ?
C16 C27 1.440(13) . ?
C19 C20 1.34(2) . ?
C19 C21 1.74(3) . ?
C22 C26 1.41(2) . ?
C24 C25 1.30(3) . ?

loop_
_geom_torsion_atom_site_label_1
_geom_torsion_atom_site_label_2
_geom_torsion_atom_site_label_3
_geom_torsion_atom_site_label_4
_geom_torsion
_geom_torsion_site_symmetry_1
_geom_torsion_site_symmetry_2
_geom_torsion_site_symmetry_3
_geom_torsion_site_symmetry_4
_geom_torsion_publ_flag
Tm1 O2 C1 O1 -173.6(3) . . . 2_665 ?
Tm1 O2 C1 C1 6.3(5) . . . 2_665 ?
Tm1 O6 C2 O9 -174.7(4) . . . . ?
Tm1 O6 C2 C3 5.7(5) . . . . ?
Tm1 O7 C3 O10 171.9(4) . . . . ?
Tm1 O7 C3 C2 -7.1(5) . . . . ?
O6 C2 C3 O10 -178.6(4) . . . . ?
O9 C2 C3 O10 1.8(6) . . . . ?
O6 C2 C3 O7 0.6(6) . . . . ?
O9 C2 C3 O7 -179.1(4) . . . . ?
Tm1 O4 C4 O11 175.8(4) . . . . ?
Tm1 O4 C4 C5 -5.0(5) . . . . ?
Tm1 O3 C5 O16 -169.3(6) . . . . ?
Tm1 O3 C5 C4 10.8(6) . . . . ?
O11 C4 C5 O16 -4.1(9) . . . . ?
O4 C4 C5 O16 176.6(6) . . . . ?
O11 C4 C5 O3 175.7(5) . . . . ?
O4 C4 C5 O3 -3.5(7) . . . . ?
Tm1 O5 C6 O15 175.5(5) . . . . ?
Tm1 O5 C6 C7 -6.0(6) . . . . ?
Tm1 O8 C7 O12 -178.0(5) . . . . ?
Tm1 O8 C7 C6 0.7(6) . . . . ?
O15 C6 C7 O12 0.8(8) . . . . ?
O5 C6 C7 O12 -177.8(5) . . . . ?
Tm1 C6 C7 O12 178.3(6) . . . . ?
O15 C6 C7 O8 -177.9(5) . . . . ?
O5 C6 C7 O8 3.4(7) . . . . ?
Tm1 C6 C7 O8 -0.5(4) . . . . ?
C16 N1 C8 C15 17.6(9) . . . . ?
C12 N1 C8 C15 144.6(7) . . . . ?
C23 N4 C9 C21 -156.1(13) . . . . ?
C20 N4 C9 C21 -53(2) . . . . ?
C19 N4 C9 C21 -28.8(14) . . . . ?
C13 N3 C10 C25 39.0(9) . . . . ?
C17 N3 C10 C25 166.0(8) . . . . ?
C14 N2 C11 C22 -12.1(9) . . . . ?
C18 N2 C11 C22 -141.8(8) . . . . ?
C10 N3 C13 C24 -41.9(13) . . . . ?
C17 N3 C13 C24 -166.0(12) . . . . ?
C11 N2 C14 C26 17.9(16) . . . . ?
C18 N2 C14 C26 143.9(16) . . . . ?
N1 C8 C15 C27 -15.6(11) . . . . ?
C8 N1 C16 C27 -14.5(13) . . . . ?
C12 N1 C16 C27 -141.9(10) . . . . ?
C21 C19 C20 N4 -7.8(17) . . . . ?
C9 N4 C20 C19 36(2) . . . . ?
C23 N4 C20 C19 147.5(13) . . . . ?
N4 C9 C21 C19 32.1(15) . . . . ?
C20 C19 C21 C9 -13(2) . . . . ?
N4 C19 C21 C9 -20.3(11) . . . . ?
N2 C11 C22 C26 2.3(14) . . . . ?
N3 C13 C24 C25 23(2) . . . . ?
C13 C24 C25 C10 3(2) . . . . ?
N3 C10 C25 C24 -26.7(18) . . . . ?
C11 C22 C26 C14 9(2) . . . . ?
N2 C14 C26 C22 -17(2) . . . . ?
N1 C16 C27 C15 4.9(15) . . . . ?
C8 C15 C27 C16 5.8(13) . . . . ?
